data_4074605
loop_
_publ_author_name
'Pinto, Patr\'icia'
'G\"otz, Andreas W.'
'Marconi, Guido'
'Hess, Bernd A.'
'Marinetti, Angela'
'Heinemann, Frank W.'
'Zenneck, Ulrich'

_publ_section_title
;
 Diastereoselective Synthesis of Arene Ruthenium(II) Complexes Containing
 Chiral Phosphetane-Based Tethers&#x2020;,1
;
_journal_issue 10
_journal_name_full Organometallics
_journal_page_first 2607
_journal_paper_doi 10.1021/om050461z
_journal_volume 25
_journal_year 2006
_chemical_formula_moiety 'C26 H32 B P'
_chemical_formula_sum 'C26 H32 B P'
_chemical_formula_weight 386.30
_chemical_name_systematic
; 
 ? 
;
_space_group_IT_number 19
_symmetry_cell_setting orthorhombic
_symmetry_space_group_name_Hall 'P 2ac 2ab'
_symmetry_space_group_name_H-M 'P 21 21 21'
_atom_sites_solution_hydrogens geom
_atom_sites_solution_primary direct
_atom_sites_solution_secondary difmap
_audit_creation_method SHELXL-97
_cell_angle_alpha 90.00
_cell_angle_beta 90.00
_cell_angle_gamma 90.00
_cell_formula_units_Z 4
_cell_length_a 6.414(1)
_cell_length_b 12.288(3)
_cell_length_c 29.440(6)
_cell_measurement_reflns_used 49
_cell_measurement_temperature 100(2)
_cell_measurement_theta_max 20.00
_cell_measurement_theta_min 6.00
_cell_volume 2320.3(8)
_computing_cell_refinement 'EVALCCD (Duisenberg, 2003)'
_computing_data_collection 'COLLECT (Bruker-Nonius, 2002)'
_computing_data_reduction 'EVALCCD (Duisenberg, 2003)'
_computing_molecular_graphics 'SHELXTL 6.12 (Bruker AXS, 2002)'
_computing_publication_material 'SHELXTL 6.12 (Bruker AXS, 2002)'
_computing_structure_refinement 'SHELXTL 6.12 (Bruker AXS, 2002)'
_computing_structure_solution 'SHELXTL 6.12 (Bruker AXS, 2002)'
_diffrn_ambient_temperature 100(2)
_diffrn_detector_area_resol_mean 9
_diffrn_measured_fraction_theta_full 0.978
_diffrn_measured_fraction_theta_max 0.978
_diffrn_measurement_device_type 'Nonius KappaCCD'
_diffrn_measurement_method
;
 \f- and \w-rotations with 1.10 \% and 165 sec per frame
;
_diffrn_radiation_monochromator graphite
_diffrn_radiation_source 'fine-focus sealed tube'
_diffrn_radiation_type MoK\a
_diffrn_radiation_wavelength 0.71073
_diffrn_reflns_av_R_equivalents 0.0713
_diffrn_reflns_av_sigmaI/netI 0.0897
_diffrn_reflns_limit_h_max 7
_diffrn_reflns_limit_h_min -7
_diffrn_reflns_limit_k_max 14
_diffrn_reflns_limit_k_min -14
_diffrn_reflns_limit_l_max 35
_diffrn_reflns_limit_l_min -35
_diffrn_reflns_number 16863
_diffrn_reflns_theta_full 25.03
_diffrn_reflns_theta_max 25.03
_diffrn_reflns_theta_min 3.32
_exptl_absorpt_coefficient_mu 0.127
_exptl_absorpt_correction_T_max 1.000
_exptl_absorpt_correction_T_min 0.930
_exptl_absorpt_correction_type multi-scan
_exptl_absorpt_process_details 'SADABS, Bruker-Nonius, 2002'
_exptl_crystal_colour colorless
_exptl_crystal_density_diffrn 1.106
_exptl_crystal_density_method 'not measured'
_exptl_crystal_description plate
_exptl_crystal_F_000 832
_exptl_crystal_size_max 0.44
_exptl_crystal_size_mid 0.16
_exptl_crystal_size_min 0.04
_refine_diff_density_max 0.385
_refine_diff_density_min -0.347
_refine_diff_density_rms 0.060
_refine_ls_abs_structure_details
; 
 Flack H D (1983), Acta Cryst. A39, 876-881
 1558 Friedel pairs used in the refinement of Flack parameter
;
_refine_ls_abs_structure_Flack 0.09(14)
_refine_ls_extinction_method none
_refine_ls_goodness_of_fit_ref 1.085
_refine_ls_hydrogen_treatment mixed
_refine_ls_matrix_type full
_refine_ls_number_parameters 254
_refine_ls_number_reflns 3897
_refine_ls_number_restraints 0
_refine_ls_restrained_S_all 1.085
_refine_ls_R_factor_all 0.0888
_refine_ls_R_factor_gt 0.0582
_refine_ls_shift/su_max 0.001
_refine_ls_shift/su_mean 0.000
_refine_ls_structure_factor_coef Fsqd
_refine_ls_weighting_details 'calc w=1/[\s^2^(Fo^2^)+(0.0540P)^2^+0.3238P] where P=(Fo^2^+2Fc^2^)/3'
_refine_ls_weighting_scheme calc
_refine_ls_wR_factor_gt 0.1078
_refine_ls_wR_factor_ref 0.1167
_reflns_number_gt 2968
_reflns_number_total 3897
_reflns_threshold_expression >2sigma(I)
_cod_data_source_file om050461zsi20050607_112635.cif
_cod_data_source_block pp0401
_cod_original_sg_symbol_H-M P2(1)2(1)2(1)
_cod_database_code 4074605

loop_
_symmetry_equiv_pos_as_xyz
'x, y, z'
'-x+1/2, -y, z+1/2'
'-x, y+1/2, -z+1/2'
'x+1/2, -y+1/2, -z'

loop_
_atom_site_label
_atom_site_type_symbol
_atom_site_fract_x
_atom_site_fract_y
_atom_site_fract_z
_atom_site_U_iso_or_equiv
_atom_site_adp_type
_atom_site_occupancy
_atom_site_symmetry_multiplicity
_atom_site_calc_flag
_atom_site_refinement_flags
P1 P 1.02738(11) 0.46800(6) 0.50183(3) 0.0133(2) Uani 1 1 d .
B1 B 1.3176(6) 0.4742(4) 0.51632(12) 0.0212(9) Uani 1 1 d .
H1A H 1.3349 0.4768 0.5494 0.032 Uiso 1 1 calc R
H1B H 1.3791 0.5396 0.5027 0.032 Uiso 1 1 calc R
H1C H 1.3877 0.4095 0.5043 0.032 Uiso 1 1 calc R
C1 C 0.7687(6) 0.2147(3) 0.67607(12) 0.0325(10) Uani 1 1 d .
H1 H 0.8975 0.1793 0.6701 0.039 Uiso 1 1 calc R
C2 C 0.6920(8) 0.2191(3) 0.72036(13) 0.0495(13) Uani 1 1 d .
H2 H 0.7687 0.1872 0.7445 0.059 Uiso 1 1 calc R
C3 C 0.5036(9) 0.2702(4) 0.72898(13) 0.0580(15) Uani 1 1 d .
H3 H 0.4495 0.2724 0.7590 0.070 Uiso 1 1 calc R
C4 C 0.3968(7) 0.3169(3) 0.69438(14) 0.0453(12) Uani 1 1 d .
H4 H 0.2684 0.3526 0.7005 0.054 Uiso 1 1 calc R
C5 C 0.4711(6) 0.3136(3) 0.65081(11) 0.0279(9) Uani 1 1 d .
H5 H 0.3941 0.3472 0.6271 0.034 Uiso 1 1 calc R
C6 C 0.6588(5) 0.2614(3) 0.64094(11) 0.0189(8) Uani 1 1 d .
C7 C 0.7361(6) 0.2555(3) 0.59286(10) 0.0249(9) Uani 1 1 d .
H7A H 0.6158 0.2416 0.5726 0.030 Uiso 1 1 calc R
H7B H 0.8321 0.1928 0.5901 0.030 Uiso 1 1 calc R
C8 C 0.8494(5) 0.3581(3) 0.57621(10) 0.0173(8) Uani 1 1 d .
H8A H 0.7630 0.4230 0.5828 0.021 Uiso 1 1 calc R
H8B H 0.9831 0.3660 0.5927 0.021 Uiso 1 1 calc R
C9 C 0.8912(5) 0.3514(3) 0.52533(10) 0.0157(8) Uani 1 1 d .
H9A H 0.7563 0.3432 0.5093 0.019 Uiso 1 1 calc R
H9B H 0.9745 0.2852 0.5192 0.019 Uiso 1 1 calc R
C10 C 0.8832(4) 0.5963(2) 0.50679(10) 0.0123(7) Uani 1 1 d .
H10 H 0.7316 0.5815 0.5117 0.015 Uiso 1 1 calc R
C11 C 0.9267(5) 0.6157(2) 0.45560(10) 0.0163(8) Uani 1 1 d .
H11A H 1.0528 0.6606 0.4506 0.020 Uiso 1 1 calc R
H11B H 0.8061 0.6489 0.4398 0.020 Uiso 1 1 calc R
C12 C 0.9609(5) 0.4942(2) 0.44156(9) 0.0151(7) Uani 1 1 d .
H12 H 1.0828 0.4845 0.4208 0.018 Uiso 1 1 calc R
C13 C 0.7633(5) 0.4392(3) 0.42368(10) 0.0165(8) Uani 1 1 d .
H13A H 0.7912 0.3608 0.4188 0.020 Uiso 1 1 calc R
H13B H 0.6513 0.4455 0.4467 0.020 Uiso 1 1 calc R
C14 C 0.6901(5) 0.4901(3) 0.37938(10) 0.0144(8) Uani 1 1 d .
C15 C 0.5064(5) 0.5492(3) 0.37801(10) 0.0223(8) Uani 1 1 d .
H15 H 0.4271 0.5572 0.4051 0.027 Uiso 1 1 calc R
C16 C 0.4349(6) 0.5969(3) 0.33832(12) 0.0327(10) Uani 1 1 d .
H16 H 0.3070 0.6358 0.3379 0.039 Uiso 1 1 calc R
C17 C 0.5531(6) 0.5869(3) 0.29938(12) 0.0346(10) Uani 1 1 d .
H17 H 0.5067 0.6193 0.2719 0.042 Uiso 1 1 calc R
C18 C 0.7383(6) 0.5299(3) 0.30019(11) 0.0316(10) Uani 1 1 d .
H18 H 0.8198 0.5241 0.2734 0.038 Uiso 1 1 calc R
C19 C 0.8058(5) 0.4813(3) 0.33982(10) 0.0233(8) Uani 1 1 d .
H19 H 0.9327 0.4415 0.3400 0.028 Uiso 1 1 calc R
C20 C 0.9596(5) 0.6825(2) 0.54025(10) 0.0162(7) Uani 1 1 d .
H20A H 1.1113 0.6932 0.5358 0.019 Uiso 1 1 calc R
H20B H 0.8896 0.7523 0.5333 0.019 Uiso 1 1 calc R
C21 C 0.9202(5) 0.6541(3) 0.58925(10) 0.0148(8) Uani 1 1 d .
C22 C 0.7170(5) 0.6484(3) 0.60642(11) 0.0210(8) Uani 1 1 d .
H22 H 0.6029 0.6656 0.5871 0.025 Uiso 1 1 calc R
C23 C 0.6793(6) 0.6185(3) 0.65080(11) 0.0273(9) Uani 1 1 d .
H23 H 0.5401 0.6152 0.6618 0.033 Uiso 1 1 calc R
C24 C 0.8431(6) 0.5931(3) 0.67942(12) 0.0326(10) Uani 1 1 d .
H24 H 0.8174 0.5727 0.7100 0.039 Uiso 1 1 calc R
C25 C 1.0432(6) 0.5978(3) 0.66306(11) 0.0327(10) Uani 1 1 d .
H25 H 1.1564 0.5803 0.6825 0.039 Uiso 1 1 calc R
C26 C 1.0825(5) 0.6278(3) 0.61829(11) 0.0236(9) Uani 1 1 d .
H26 H 1.2220 0.6304 0.6075 0.028 Uiso 1 1 calc R

loop_
_atom_site_aniso_label
_atom_site_aniso_U_11
_atom_site_aniso_U_22
_atom_site_aniso_U_33
_atom_site_aniso_U_23
_atom_site_aniso_U_13
_atom_site_aniso_U_12
P1 0.0108(4) 0.0099(4) 0.0191(4) 0.0002(4) 0.0000(4) -0.0006(4)
B1 0.019(2) 0.018(2) 0.026(2) 0.0001(18) 0.0027(16) -0.002(2)
C1 0.041(3) 0.023(2) 0.033(2) 0.0033(18) -0.0115(19) -0.010(2)
C2 0.088(4) 0.033(3) 0.028(2) 0.009(2) -0.017(2) -0.018(3)
C3 0.108(5) 0.040(3) 0.026(2) -0.008(2) 0.024(3) -0.035(3)
C4 0.061(3) 0.025(2) 0.050(3) -0.005(2) 0.030(2) -0.001(2)
C5 0.035(2) 0.017(2) 0.032(2) 0.0026(16) 0.0080(18) 0.001(2)
C6 0.028(2) 0.0085(19) 0.0197(19) -0.0038(15) -0.0003(15) -0.0116(18)
C7 0.037(2) 0.014(2) 0.0245(19) 0.0021(16) 0.0054(16) -0.0055(19)
C8 0.0142(18) 0.0119(19) 0.0259(19) 0.0016(15) -0.0013(15) -0.0028(16)
C9 0.0132(18) 0.0103(19) 0.0237(18) -0.0015(15) -0.0015(14) -0.0040(15)
C10 0.0091(16) 0.0064(17) 0.0213(18) -0.0023(15) 0.0004(13) 0.0012(13)
C11 0.0147(18) 0.0057(18) 0.0284(18) -0.0004(15) -0.0026(14) 0.0004(16)
C12 0.0146(17) 0.0091(17) 0.0216(17) -0.0006(13) 0.0028(13) 0.0008(16)
C13 0.0160(18) 0.013(2) 0.0209(17) -0.0035(14) 0.0010(14) -0.0009(16)
C14 0.0138(17) 0.0083(19) 0.0211(18) -0.0027(14) -0.0034(13) -0.0036(17)
C15 0.023(2) 0.0153(19) 0.0289(18) -0.0043(15) -0.0015(15) -0.0027(19)
C16 0.034(2) 0.024(2) 0.040(2) 0.0005(19) -0.0140(19) 0.001(2)
C17 0.049(3) 0.026(2) 0.029(2) 0.0039(18) -0.0196(19) -0.007(2)
C18 0.046(2) 0.030(2) 0.0197(19) 0.0007(18) -0.0018(17) -0.001(2)
C19 0.031(2) 0.017(2) 0.0216(19) -0.0063(16) -0.0016(15) 0.0011(19)
C20 0.0120(17) 0.0072(17) 0.0292(19) -0.0016(14) -0.0013(15) -0.0011(16)
C21 0.0142(19) 0.0055(18) 0.0248(19) -0.0076(14) 0.0014(14) 0.0001(16)
C22 0.0180(19) 0.018(2) 0.027(2) 0.0010(16) -0.0022(16) 0.0069(17)
C23 0.022(2) 0.028(2) 0.033(2) -0.0012(17) 0.0088(17) -0.0047(19)
C24 0.041(3) 0.036(3) 0.021(2) 0.0073(18) 0.0040(18) -0.005(2)
C25 0.032(2) 0.040(3) 0.027(2) 0.0016(18) -0.0091(17) 0.002(2)
C26 0.019(2) 0.025(2) 0.027(2) -0.0062(16) -0.0045(15) 0.0007(18)

loop_
_atom_type_symbol
_atom_type_description
_atom_type_scat_dispersion_real
_atom_type_scat_dispersion_imag
_atom_type_scat_source
C C 0.0033 0.0016 'International Tables Vol C Tables 4.2.6.8 and 6.1.1.4'
H H 0.0000 0.0000 'International Tables Vol C Tables 4.2.6.8 and 6.1.1.4'
B B 0.0013 0.0007 'International Tables Vol C Tables 4.2.6.8 and 6.1.1.4'
P P 0.1023 0.0942 'International Tables Vol C Tables 4.2.6.8 and 6.1.1.4'

loop_
_geom_angle_atom_site_label_1
_geom_angle_atom_site_label_2
_geom_angle_atom_site_label_3
_geom_angle
C9 P1 C10 113.94(14)
C9 P1 C12 113.04(14)
C10 P1 C12 79.09(13)
C9 P1 B1 114.53(17)
C10 P1 B1 116.05(16)
C12 P1 B1 115.53(15)
C9 P1 C11 134.08(14)
C10 P1 C11 41.09(12)
C12 P1 C11 41.48(12)
B1 P1 C11 111.38(15)
C6 C1 C2 120.4(4)
C3 C2 C1 119.8(4)
C4 C3 C2 119.7(4)
C3 C4 C5 121.0(4)
C4 C5 C6 120.6(3)
C1 C6 C5 118.5(3)
C1 C6 C7 121.3(3)
C5 C6 C7 120.2(3)
C6 C7 C8 114.7(3)
C9 C8 C7 110.7(3)
C8 C9 P1 114.6(2)
C20 C10 C11 117.5(3)
C20 C10 P1 119.0(2)
C11 C10 P1 87.92(17)
C10 C11 C12 97.8(2)
C10 C11 P1 50.99(14)
C12 C11 P1 51.67(14)
C13 C12 C11 113.4(3)
C13 C12 P1 116.3(2)
C11 C12 P1 86.85(17)
C14 C13 C12 111.6(3)
C15 C14 C19 118.2(3)
C15 C14 C13 120.2(3)
C19 C14 C13 121.6(3)
C14 C15 C16 121.9(3)
C17 C16 C15 118.8(4)
C18 C17 C16 120.3(3)
C17 C18 C19 120.3(3)
C18 C19 C14 120.6(3)
C21 C20 C10 113.8(3)
C26 C21 C22 117.7(3)
C26 C21 C20 121.3(3)
C22 C21 C20 120.9(3)
C23 C22 C21 121.2(3)
C22 C23 C24 120.3(3)
C25 C24 C23 119.2(3)
C24 C25 C26 120.9(3)
C21 C26 C25 120.7(3)

loop_
_geom_bond_atom_site_label_1
_geom_bond_atom_site_label_2
_geom_bond_distance
P1 C9 1.815(3)
P1 C10 1.834(3)
P1 C12 1.853(3)
P1 B1 1.911(4)
P1 C11 2.359(3)
C1 C6 1.376(5)
C1 C2 1.395(5)
C2 C3 1.384(6)
C3 C4 1.355(6)
C4 C5 1.369(5)
C5 C6 1.395(5)
C6 C7 1.502(4)
C7 C8 1.535(4)
C8 C9 1.524(4)
C10 C20 1.527(4)
C10 C11 1.551(4)
C11 C12 1.565(4)
C12 C13 1.530(4)
C13 C14 1.521(4)
C14 C15 1.385(4)
C14 C19 1.385(4)
C15 C16 1.385(4)
C16 C17 1.380(5)
C17 C18 1.379(5)
C18 C19 1.380(4)
C20 C21 1.506(4)
C21 C26 1.385(4)
C21 C22 1.400(4)
C22 C23 1.379(4)
C23 C24 1.382(5)
C24 C25 1.372(5)
C25 C26 1.392(4)
